data_4024609
loop_
_publ_author_name
'Carlos Saavedra'
'Rosendo Hern\'andez'
'Alicia Boto'
'Eleuterio \'Alvarez'

_publ_section_title
;
Catalytic, One-Pot Synthesis of \b-Amino Acids from \a-Amino Acids.
Preparation of \a,\b-Peptide Derivatives
;
_journal_name_full 'Journal of Organic Chemistry'
_journal_page_first 4655
_journal_page_last 4665
_journal_paper_doi 10.1021/jo9004487
_journal_volume 74
_journal_year 2009
_chemical_absolute_configuration syn
_chemical_formula_moiety 'C26 H34 N2 O4'
_chemical_formula_sum 'C26 H34 N2 O4'
_chemical_formula_weight 438.55
_chemical_name_systematic
; 
 ? 
;
_space_group_IT_number 19
_symmetry_cell_setting orthorhombic
_symmetry_space_group_name_Hall 'P 2ac 2ab'
_symmetry_space_group_name_H-M 'P 21 21 21'
_atom_sites_solution_hydrogens geom
_atom_sites_solution_primary direct
_atom_sites_solution_secondary difmap
_audit_creation_method SHELXL-97
_cell_angle_alpha 90.00
_cell_angle_beta 90.00
_cell_angle_gamma 90.00
_cell_formula_units_Z 8
_cell_length_a 11.7111(2)
_cell_length_b 11.7978(2)
_cell_length_c 37.5941(7)
_cell_measurement_reflns_used 9987
_cell_measurement_temperature 298(2)
_cell_measurement_theta_max 20.90
_cell_measurement_theta_min 2.37
_cell_volume 5194.20(16)
_computing_cell_refinement 'Bruker (2006). APEX 2. Version 2.1.'
_computing_data_collection 'Bruker (2006). APEX 2. Version 2.1.'
_computing_data_reduction 'Bruker (2006). APEX 2. Version 2.1.'
_computing_molecular_graphics 'XP, SHELXTL v. 6.14 (Bruker, 2003)'
_computing_publication_material 'XCIF, SHELXTL v. 6.14 (Bruker, 2003)'
_computing_structure_refinement 'XL, SHELXTL v. 6.14 (Bruker, 2003)'
_computing_structure_solution 'Bruker (2006). APEX 2. Version 2.1.'
_diffrn_ambient_temperature 298(2)
_diffrn_detector_area_resol_mean 8.26
_diffrn_measured_fraction_theta_full 0.986
_diffrn_measured_fraction_theta_max 0.986
_diffrn_measurement_device_type
;
 Bruker-Nonius X8kappa APEX II CCD area detector'
;
_diffrn_measurement_method 'phi and omega scans with narrow frames'
_diffrn_radiation_monochromator graphite
_diffrn_radiation_source 'fine-focus sealed tube'
_diffrn_radiation_type MoK\a
_diffrn_radiation_wavelength 0.71073
_diffrn_reflns_av_R_equivalents 0.0317
_diffrn_reflns_av_sigmaI/netI 0.0751
_diffrn_reflns_limit_h_max 13
_diffrn_reflns_limit_h_min -16
_diffrn_reflns_limit_k_max 14
_diffrn_reflns_limit_k_min -16
_diffrn_reflns_limit_l_max 44
_diffrn_reflns_limit_l_min -53
_diffrn_reflns_number 55277
_diffrn_reflns_theta_full 30.57
_diffrn_reflns_theta_max 30.57
_diffrn_reflns_theta_min 2.17
_diffrn_standards_decay_% 0
_exptl_absorpt_coefficient_mu 0.075
_exptl_absorpt_correction_T_max 0.9821
_exptl_absorpt_correction_T_min 0.9633
_exptl_absorpt_correction_type multi-scan
_exptl_absorpt_process_details
;
 SADABS, Bruker (2006). APEX 2. Version 2.1. Bruker Analytical
 X-ray Solutions, Madison, Wisconsin, USA.
;
_exptl_crystal_colour colourless
_exptl_crystal_density_diffrn 1.122
_exptl_crystal_density_method 'not measured'
_exptl_crystal_description prism
_exptl_crystal_F_000 1888
_exptl_crystal_size_max 0.50
_exptl_crystal_size_mid 0.40
_exptl_crystal_size_min 0.24
_refine_diff_density_max 0.304
_refine_diff_density_min -0.196
_refine_diff_density_rms 0.039
_refine_ls_extinction_method none
_refine_ls_goodness_of_fit_ref 0.993
_refine_ls_hydrogen_treatment mixed
_refine_ls_matrix_type fullcycle
_refine_ls_number_parameters 589
_refine_ls_number_reflns 8645
_refine_ls_number_restraints 4
_refine_ls_restrained_S_all 0.993
_refine_ls_R_factor_all 0.1556
_refine_ls_R_factor_gt 0.0542
_refine_ls_shift/su_max 0.000
_refine_ls_shift/su_mean 0.000
_refine_ls_structure_factor_coef Fsqd
_refine_ls_weighting_details 'calc w=1/[\s^2^(Fo^2^)+(0.0898P)^2^+0.0000P] where P=(Fo^2^+2Fc^2^)/3'
_refine_ls_weighting_scheme calc
_refine_ls_wR_factor_gt 0.1279
_refine_ls_wR_factor_ref 0.1490
_reflns_number_gt 3660
_reflns_number_total 8645
_reflns_threshold_expression >2sigma(I)
_cod_data_source_file jo9004487_si_008.cif
_cod_data_source_block 96
_cod_depositor_comments
;
The following automatic conversions were performed:
'_symmetry_cell_setting' value 'Orthorhombic' changed to 'orthorhombic'
according to '/home/saulius/struct/CIF-dictionaries/cif_core.dic'
dictionary named 'cif_core.dic' version 2.4.1 from 2010-06-29.

Automatic conversion script
Id: cif_fix_enum 1527 2010-12-29 10:47:43Z saulius 
;
_cod_original_sg_symbol_H-M P2(1)2(1)2(1)
_cod_database_code 4024609

loop_
_symmetry_equiv_pos_as_xyz
'x, y, z'
'-x+1/2, -y, z+1/2'
'-x, y+1/2, -z+1/2'
'x+1/2, -y+1/2, -z'

loop_
_atom_site_label
_atom_site_type_symbol
_atom_site_fract_x
_atom_site_fract_y
_atom_site_fract_z
_atom_site_U_iso_or_equiv
_atom_site_adp_type
_atom_site_occupancy
_atom_site_symmetry_multiplicity
_atom_site_calc_flag
_atom_site_refinement_flags
_atom_site_disorder_assembly
_atom_site_disorder_group
O1A' O 0.13878(15) 0.27435(18) 0.08272(5) 0.0682(5) Uani 1 1 d . . .
O2A O -0.11584(14) 0.48567(17) 0.00146(5) 0.0665(5) Uani 1 1 d . . .
O3A O 0.4346(2) 0.2630(3) 0.07040(8) 0.1279(11) Uani 1 1 d . . .
O4A O 0.46280(18) 0.1770(2) 0.12126(6) 0.0943(7) Uani 1 1 d . . .
N1A N 0.24608(16) 0.14233(18) 0.05542(5) 0.0534(5) Uani 1 1 d D . .
H1NA H 0.269(2) 0.107(2) 0.0344(5) 0.064 Uiso 1 1 d D . .
N2A N 0.01689(16) 0.4276(2) 0.04056(6) 0.0609(6) Uani 1 1 d D . .
H2NA H 0.031(2) 0.407(2) 0.0649(5) 0.073 Uiso 1 1 d D . .
C1A' C 0.16626(18) 0.2222(2) 0.05531(7) 0.0517(6) Uani 1 1 d . . .
C2A' C 0.10510(18) 0.2467(2) 0.02007(6) 0.0555(6) Uani 1 1 d . . .
C3A' C 0.09505(19) 0.3766(2) 0.01499(7) 0.0593(7) Uani 1 1 d . . .
H3A' H 0.0632 0.3897 -0.0088 0.071 Uiso 1 1 d R . .
C4A' C 0.2106(2) 0.4356(3) 0.01632(9) 0.0791(8) Uani 1 1 d . . .
H4A1 H 0.2434 0.4228 0.0397 0.095 Uiso 1 1 d R . .
H4A2 H 0.2604 0.3992 -0.0009 0.095 Uiso 1 1 d R . .
C5A' C 0.2117(3) 0.5607(3) 0.00918(10) 0.0971(11) Uani 1 1 d . . .
H5A' H 0.1630 0.5959 0.0273 0.117 Uiso 1 1 d R . .
C6A' C 0.3320(3) 0.6086(4) 0.01457(14) 0.1399(17) Uani 1 1 d . . .
H6A1 H 0.3836 0.5731 -0.0018 0.210 Uiso 1 1 d R . .
H6A2 H 0.3566 0.5938 0.0385 0.210 Uiso 1 1 d R . .
H6A3 H 0.3311 0.6889 0.0105 0.210 Uiso 1 1 d R . .
C7A' C 0.1630(2) 0.1946(3) -0.01224(7) 0.0718(8) Uani 1 1 d . . .
H7A1 H 0.2391 0.2241 -0.0143 0.108 Uiso 1 1 d R . .
H7A2 H 0.1203 0.2131 -0.0333 0.108 Uiso 1 1 d R . .
H7A3 H 0.1662 0.1138 -0.0095 0.108 Uiso 1 1 d R . .
C8A' C -0.0144(2) 0.1936(3) 0.02346(8) 0.0746(8) Uani 1 1 d . . .
H8A1 H -0.0076 0.1126 0.0247 0.112 Uiso 1 1 d R . .
H8A2 H -0.0595 0.2138 0.0031 0.112 Uiso 1 1 d R . .
H8A3 H -0.0507 0.2212 0.0447 0.112 Uiso 1 1 d R . .
C9A' C 0.1638(6) 0.5943(5) -0.02632(15) 0.193(3) Uani 1 1 d . . .
H9A1 H 0.1982 0.5488 -0.0446 0.290 Uiso 1 1 d R . .
H9A2 H 0.1800 0.6728 -0.0307 0.290 Uiso 1 1 d R . .
H9A3 H 0.0827 0.5826 -0.0264 0.290 Uiso 1 1 d R . .
C1A C 0.4105(2) 0.1892(3) 0.09120(8) 0.0671(8) Uani 1 1 d . . .
C2A C 0.3080(2) 0.1132(2) 0.08769(7) 0.0545(6) Uani 1 1 d . . .
H2A H 0.2577 0.1276 0.1080 0.065 Uiso 1 1 d R . .
C3A C 0.3393(2) -0.0137(2) 0.08780(7) 0.0620(7) Uani 1 1 d . . .
H3A1 H 0.3818 -0.0313 0.0664 0.074 Uiso 1 1 d R . .
H3A2 H 0.3884 -0.0294 0.1080 0.074 Uiso 1 1 d R . .
C4A C 0.2356(2) -0.0890(2) 0.08973(8) 0.0676(7) Uani 1 1 d . . .
C5A C 0.1828(3) -0.1283(3) 0.05936(10) 0.0927(10) Uani 1 1 d . . .
H5A H 0.2111 -0.1081 0.0371 0.111 Uiso 1 1 d R . .
C6A C 0.0886(4) -0.1972(4) 0.06185(14) 0.1192(14) Uani 1 1 d . . .
H6A H 0.0522 -0.2211 0.0412 0.143 Uiso 1 1 d R . .
C7A C 0.0477(4) -0.2308(4) 0.09355(19) 0.1342(17) Uani 1 1 d . . .
H7A H -0.0138 -0.2805 0.0949 0.161 Uiso 1 1 d R . .
C8A C 0.0965(5) -0.1925(6) 0.12276(16) 0.161(2) Uani 1 1 d . . .
H8A H 0.0668 -0.2141 0.1447 0.193 Uiso 1 1 d R . .
C9A C 0.1910(3) -0.1202(4) 0.12202(10) 0.1157(14) Uani 1 1 d . . .
H9A H 0.2232 -0.0938 0.1431 0.139 Uiso 1 1 d R . .
C10A C 0.5551(3) 0.2577(4) 0.12720(12) 0.1285(15) Uani 1 1 d . . .
H10A H 0.6264 0.2239 0.1205 0.193 Uiso 1 1 d R . .
H10B H 0.5575 0.2780 0.1519 0.193 Uiso 1 1 d R . .
H10C H 0.5421 0.3244 0.1131 0.193 Uiso 1 1 d R . .
C11A C -0.08492(19) 0.4717(2) 0.03231(7) 0.0530(6) Uani 1 1 d . . .
C12A C -0.16119(18) 0.5011(2) 0.06251(7) 0.0535(6) Uani 1 1 d . . .
C13A C -0.2507(3) 0.5756(3) 0.05604(8) 0.0784(8) Uani 1 1 d . . .
H13A H -0.2593 0.6087 0.0338 0.094 Uiso 1 1 d R . .
C14A C -0.3277(3) 0.6002(3) 0.08343(11) 0.0993(11) Uani 1 1 d . . .
H14A H -0.3879 0.6498 0.0792 0.119 Uiso 1 1 d R . .
C15A C -0.3162(3) 0.5531(3) 0.11595(11) 0.0931(10) Uani 1 1 d . . .
H15A H -0.3683 0.5702 0.1338 0.112 Uiso 1 1 d R . .
C16A C -0.2287(3) 0.4809(3) 0.12258(8) 0.0849(10) Uani 1 1 d . . .
H16A H -0.2211 0.4486 0.1450 0.102 Uiso 1 1 d R . .
C17A C -0.1504(2) 0.4547(3) 0.09608(7) 0.0681(7) Uani 1 1 d . . .
H17A H -0.0903 0.4055 0.1010 0.082 Uiso 1 1 d R . .
O1B' O 0.99305(16) 0.55066(16) 0.17124(5) 0.0665(5) Uani 1 1 d . . .
O2B O 0.75901(13) 0.78795(14) 0.24924(5) 0.0572(4) Uani 1 1 d . . .
O3B O 1.12190(18) 0.15990(18) 0.16619(6) 0.0829(6) Uani 1 1 d . . .
O4B O 0.97076(15) 0.25871(18) 0.14930(6) 0.0840(6) Uani 1 1 d . . .
N1B N 1.09661(16) 0.41540(17) 0.19796(5) 0.0491(5) Uani 1 1 d D . .
H1NB H 1.1285(18) 0.391(2) 0.2188(5) 0.059 Uiso 1 1 d D . .
N2B N 0.82948(16) 0.65579(18) 0.21189(5) 0.0528(5) Uani 1 1 d D . .
H2NB H 0.844(2) 0.640(2) 0.1880(5) 0.063 Uiso 1 1 d D . .
C1B' C 1.03181(18) 0.5083(2) 0.19870(6) 0.0468(6) Uani 1 1 d . . .
C2B' C 1.00643(18) 0.56382(19) 0.23473(6) 0.0481(6) Uani 1 1 d . . .
C3B' C 0.87408(18) 0.5783(2) 0.23851(6) 0.0495(6) Uani 1 1 d . . .
H3B' H 0.8590 0.6115 0.2619 0.059 Uiso 1 1 d R . .
C4B' C 0.81196(19) 0.4650(2) 0.23672(7) 0.0607(6) Uani 1 1 d . . .
H4B1 H 0.8413 0.4166 0.2555 0.073 Uiso 1 1 d R . .
H4B2 H 0.8302 0.4292 0.2142 0.073 Uiso 1 1 d R . .
C5B' C 0.6821(2) 0.4706(3) 0.24026(9) 0.0825(9) Uani 1 1 d . . .
H5B' H 0.6532 0.5219 0.2218 0.099 Uiso 1 1 d R . .
C6B' C 0.6322(3) 0.3538(3) 0.23348(12) 0.1166(13) Uani 1 1 d . . .
H6B1 H 0.6668 0.3000 0.2493 0.175 Uiso 1 1 d R . .
H6B2 H 0.6471 0.3319 0.2093 0.175 Uiso 1 1 d R . .
H6B3 H 0.5513 0.3556 0.2375 0.175 Uiso 1 1 d R . .
C7B' C 1.0511(2) 0.4975(2) 0.26649(6) 0.0590(6) Uani 1 1 d . . .
H7B1 H 1.0257 0.4203 0.2649 0.089 Uiso 1 1 d R . .
H7B2 H 1.0228 0.5309 0.2880 0.089 Uiso 1 1 d R . .
H7B3 H 1.1330 0.4995 0.2666 0.089 Uiso 1 1 d R . .
C8B' C 1.0646(2) 0.6802(2) 0.23470(8) 0.0693(7) Uani 1 1 d . . .
H8B1 H 1.1458 0.6705 0.2329 0.104 Uiso 1 1 d R . .
H8B2 H 1.0468 0.7193 0.2564 0.104 Uiso 1 1 d R . .
H8B3 H 1.0377 0.7237 0.2148 0.104 Uiso 1 1 d R . .
C9B' C 0.6455(3) 0.5152(4) 0.27528(13) 0.1493(19) Uani 1 1 d . . .
H9B1 H 0.5638 0.5106 0.2771 0.224 Uiso 1 1 d R . .
H9B2 H 0.6690 0.5929 0.2775 0.224 Uiso 1 1 d R . .
H9B3 H 0.6798 0.4711 0.2939 0.224 Uiso 1 1 d R . .
C1B C 1.0765(2) 0.2491(2) 0.16026(7) 0.0596(7) Uani 1 1 d . . .
C2B C 1.13228(19) 0.3636(2) 0.16471(6) 0.0514(6) Uani 1 1 d . . .
H2B H 1.1061 0.4123 0.1452 0.062 Uiso 1 1 d R . .
C3B C 1.2624(2) 0.3556(2) 0.16246(7) 0.0615(7) Uani 1 1 d . . .
H3B1 H 1.2905 0.3134 0.1828 0.074 Uiso 1 1 d R . .
H3B2 H 1.2832 0.3140 0.1412 0.074 Uiso 1 1 d R . .
C4B C 1.3190(2) 0.4695(2) 0.16166(8) 0.0626(7) Uani 1 1 d . . .
C5B C 1.3697(3) 0.5134(3) 0.19164(10) 0.0879(10) Uani 1 1 d . . .
H5B H 1.3697 0.4721 0.2127 0.106 Uiso 1 1 d R . .
C6B C 1.4214(3) 0.6202(4) 0.19044(15) 0.1129(14) Uani 1 1 d . . .
H6B H 1.4569 0.6492 0.2106 0.136 Uiso 1 1 d R . .
C7B C 1.4201(4) 0.6807(4) 0.16060(19) 0.1256(17) Uani 1 1 d . . .
H7B H 1.4529 0.7525 0.1603 0.151 Uiso 1 1 d R . .
C8B C 1.3720(3) 0.6392(4) 0.13099(15) 0.1205(14) Uani 1 1 d . . .
H8B H 1.3734 0.6815 0.1101 0.145 Uiso 1 1 d R . .
C9B C 1.3193(3) 0.5322(3) 0.13126(10) 0.0914(9) Uani 1 1 d . . .
H9B H 1.2847 0.5044 0.1108 0.110 Uiso 1 1 d R . .
C10B C 0.9114(3) 0.1545(3) 0.14094(12) 0.1232(14) Uani 1 1 d . . .
H10D H 0.9552 0.1117 0.1240 0.185 Uiso 1 1 d R . .
H10E H 0.8380 0.1719 0.1310 0.185 Uiso 1 1 d R . .
H10F H 0.9016 0.1107 0.1622 0.185 Uiso 1 1 d R . .
C11B C 0.77820(16) 0.7542(2) 0.21907(7) 0.0452(5) Uani 1 1 d . . .
C12B C 0.74129(18) 0.82265(19) 0.18751(6) 0.0485(6) Uani 1 1 d . . .
C13B C 0.6563(2) 0.9017(2) 0.19178(8) 0.0657(7) Uani 1 1 d . . .
H13B H 0.6230 0.9112 0.2140 0.079 Uiso 1 1 d R . .
C14B C 0.6195(2) 0.9670(3) 0.16381(9) 0.0817(9) Uani 1 1 d . . .
H14B H 0.5619 1.0202 0.1672 0.098 Uiso 1 1 d R . .
C15B C 0.6667(3) 0.9541(3) 0.13156(9) 0.0827(9) Uani 1 1 d . . .
H15B H 0.6408 0.9971 0.1125 0.099 Uiso 1 1 d R . .
C16B C 0.7533(3) 0.8773(3) 0.12673(8) 0.0950(11) Uani 1 1 d . . .
H16B H 0.7868 0.8695 0.1044 0.114 Uiso 1 1 d R . .
C17B C 0.7907(3) 0.8124(3) 0.15431(7) 0.0740(8) Uani 1 1 d . . .
H17B H 0.8497 0.7608 0.1508 0.089 Uiso 1 1 d R . .

loop_
_atom_site_aniso_label
_atom_site_aniso_U_11
_atom_site_aniso_U_22
_atom_site_aniso_U_33
_atom_site_aniso_U_23
_atom_site_aniso_U_13
_atom_site_aniso_U_12
O1A' 0.0736(10) 0.0835(13) 0.0477(10) -0.0048(11) -0.0020(9) 0.0292(10)
O2A 0.0664(9) 0.0776(13) 0.0555(11) 0.0035(10) -0.0118(8) 0.0142(9)
O3A 0.1122(18) 0.157(3) 0.115(2) 0.039(2) -0.0130(15) -0.057(2)
O4A 0.0861(13) 0.0964(16) 0.1004(16) -0.0010(14) -0.0324(12) 0.0000(13)
N1A 0.0573(11) 0.0557(12) 0.0473(12) 0.0006(11) -0.0025(10) 0.0099(11)
N2A 0.0548(11) 0.0748(15) 0.0533(13) 0.0001(12) -0.0052(10) 0.0191(11)
C1A' 0.0429(11) 0.0596(15) 0.0527(15) 0.0020(14) 0.0000(11) 0.0036(12)
C2A' 0.0481(11) 0.0651(16) 0.0533(15) -0.0049(14) -0.0037(11) 0.0084(12)
C3A' 0.0549(12) 0.0735(18) 0.0494(15) 0.0002(14) -0.0025(11) 0.0124(13)
C4A' 0.0663(15) 0.077(2) 0.094(2) 0.0136(19) 0.0086(15) 0.0037(15)
C5A' 0.111(2) 0.071(2) 0.110(3) 0.016(2) 0.029(2) 0.0004(19)
C6A' 0.131(3) 0.093(3) 0.195(5) 0.007(3) 0.033(3) -0.034(3)
C7A' 0.0651(14) 0.098(2) 0.0523(16) -0.0133(16) -0.0114(13) 0.0204(16)
C8A' 0.0555(13) 0.0820(19) 0.086(2) -0.0067(18) -0.0084(14) -0.0034(15)
C9A' 0.242(6) 0.172(5) 0.166(5) 0.097(4) -0.050(5) -0.080(5)
C1A 0.0539(14) 0.088(2) 0.0589(18) -0.0003(18) -0.0025(14) 0.0056(15)
C2A 0.0525(12) 0.0588(15) 0.0523(15) 0.0030(13) 0.0000(11) 0.0100(12)
C3A 0.0617(14) 0.0637(16) 0.0606(16) 0.0082(14) 0.0029(12) 0.0174(13)
C4A 0.0742(16) 0.0554(16) 0.073(2) 0.0085(16) 0.0094(16) 0.0138(14)
C5A 0.110(2) 0.077(2) 0.092(2) -0.017(2) 0.012(2) -0.009(2)
C6A 0.112(3) 0.100(3) 0.146(4) -0.042(3) 0.001(3) -0.011(3)
C7A 0.116(3) 0.119(4) 0.168(5) -0.022(4) 0.039(4) -0.024(3)
C8A 0.146(4) 0.197(6) 0.139(4) 0.027(4) 0.059(4) -0.048(4)
C9A 0.114(3) 0.154(4) 0.079(2) 0.019(3) 0.017(2) -0.033(3)
C10A 0.092(2) 0.132(4) 0.161(4) -0.023(3) -0.041(2) -0.003(3)
C11A 0.0534(13) 0.0489(14) 0.0566(16) -0.0012(14) -0.0065(12) 0.0033(12)
C12A 0.0490(11) 0.0506(13) 0.0610(16) -0.0087(14) -0.0070(11) 0.0027(12)
C13A 0.0800(17) 0.0738(19) 0.081(2) -0.0027(18) -0.0038(16) 0.0267(17)
C14A 0.089(2) 0.095(3) 0.113(3) -0.022(2) 0.009(2) 0.036(2)
C15A 0.081(2) 0.108(3) 0.090(3) -0.025(2) 0.0077(18) 0.006(2)
C16A 0.0752(18) 0.120(3) 0.0594(18) -0.0061(19) 0.0006(15) -0.011(2)
C17A 0.0561(13) 0.087(2) 0.0613(17) 0.0080(17) -0.0071(13) 0.0065(14)
O1B' 0.0817(11) 0.0698(12) 0.0481(10) 0.0051(10) 0.0002(9) 0.0259(10)
O2B 0.0694(9) 0.0519(10) 0.0501(10) -0.0040(9) 0.0003(8) 0.0085(9)
O3B 0.1038(15) 0.0550(12) 0.0899(15) 0.0001(12) -0.0112(12) 0.0044(12)
O4B 0.0681(11) 0.0816(14) 0.1023(15) 0.0105(12) -0.0097(11) -0.0078(11)
N1B 0.0566(10) 0.0493(12) 0.0415(11) 0.0030(10) 0.0014(9) 0.0116(10)
N2B 0.0620(11) 0.0520(12) 0.0443(11) 0.0022(11) 0.0018(10) 0.0109(10)
C1B' 0.0498(11) 0.0433(13) 0.0473(15) 0.0001(13) 0.0008(11) 0.0012(11)
C2B' 0.0540(12) 0.0392(12) 0.0512(14) -0.0038(12) -0.0056(11) 0.0042(11)
C3B' 0.0580(12) 0.0453(13) 0.0452(13) 0.0041(12) 0.0002(11) 0.0111(11)
C4B' 0.0576(12) 0.0547(15) 0.0697(17) 0.0072(14) -0.0004(12) -0.0005(13)
C5B' 0.0591(14) 0.089(2) 0.099(2) 0.019(2) 0.0053(16) -0.0053(16)
C6B' 0.0771(19) 0.116(3) 0.157(4) 0.010(3) -0.012(2) -0.036(2)
C7B' 0.0705(14) 0.0618(15) 0.0447(14) -0.0068(14) -0.0092(12) 0.0168(13)
C8B' 0.0663(14) 0.0494(15) 0.092(2) -0.0061(16) -0.0050(14) -0.0019(13)
C9B' 0.105(2) 0.171(5) 0.172(4) -0.030(4) 0.074(3) -0.035(3)
C1B 0.0735(16) 0.0605(18) 0.0448(14) 0.0011(14) 0.0006(13) 0.0024(15)
C2B 0.0637(13) 0.0473(14) 0.0432(13) 0.0031(12) 0.0065(11) 0.0081(12)
C3B 0.0648(14) 0.0560(15) 0.0637(16) -0.0091(14) 0.0119(12) 0.0133(13)
C4B 0.0525(13) 0.0664(17) 0.0690(18) -0.0102(17) 0.0107(13) 0.0067(13)
C5B 0.0713(17) 0.097(3) 0.095(2) -0.022(2) -0.0080(17) 0.0111(19)
C6B 0.074(2) 0.111(4) 0.154(4) -0.054(3) -0.012(2) -0.005(2)
C7B 0.098(3) 0.072(3) 0.207(6) -0.029(4) 0.011(3) -0.009(2)
C8B 0.113(3) 0.093(3) 0.155(4) 0.028(3) 0.016(3) -0.013(3)
C9B 0.104(2) 0.085(2) 0.085(2) 0.007(2) 0.0086(19) -0.007(2)
C10B 0.116(3) 0.109(3) 0.144(3) 0.024(3) -0.046(2) -0.054(3)
C11B 0.0409(10) 0.0420(13) 0.0527(15) 0.0017(13) -0.0012(10) -0.0005(10)
C12B 0.0454(11) 0.0413(12) 0.0587(15) -0.0018(12) -0.0039(11) -0.0024(11)
C13B 0.0580(13) 0.0716(18) 0.0674(17) 0.0103(16) 0.0042(13) 0.0200(14)
C14B 0.0712(16) 0.081(2) 0.093(2) 0.019(2) 0.0023(16) 0.0314(16)
C15B 0.0910(19) 0.075(2) 0.082(2) 0.0280(19) -0.0196(18) 0.0146(18)
C16B 0.135(3) 0.090(2) 0.0593(19) 0.0195(19) 0.0119(19) 0.041(2)
C17B 0.0910(18) 0.0692(18) 0.0617(18) 0.0081(16) 0.0107(15) 0.0316(16)

loop_
_atom_type_symbol
_atom_type_description
_atom_type_scat_dispersion_real
_atom_type_scat_dispersion_imag
_atom_type_scat_source
C C 0.0033 0.0000 'International Tables Vol C Tables 4.2.6.8 and 6.1.1.4'
H H 0.0000 0.0000 'International Tables Vol C Tables 4.2.6.8 and 6.1.1.4'
N N 0.0061 0.0000 'International Tables Vol C Tables 4.2.6.8 and 6.1.1.4'
O O 0.0106 0.0000 'International Tables Vol C Tables 4.2.6.8 and 6.1.1.4'

loop_
_geom_angle_atom_site_label_1
_geom_angle_atom_site_label_2
_geom_angle_atom_site_label_3
_geom_angle
_geom_angle_site_symmetry_1
_geom_angle_site_symmetry_3
_geom_angle_publ_flag
C1A O4A C10A 114.4(3) . . ?
C1A' N1A C2A 121.4(2) . . ?
C1A' N1A H1NA 121.2(16) . . ?
C2A N1A H1NA 117.2(15) . . ?
C11A N2A C3A' 124.6(2) . . ?
C11A N2A H2NA 118.2(16) . . ?
C3A' N2A H2NA 114.4(17) . . ?
O1A' C1A' N1A 122.1(2) . . ?
O1A' C1A' C2A' 120.1(2) . . ?
N1A C1A' C2A' 117.8(2) . . ?
C7A' C2A' C1A' 113.93(19) . . ?
C7A' C2A' C8A' 107.9(2) . . ?
C1A' C2A' C8A' 106.0(2) . . ?
C7A' C2A' C3A' 109.6(2) . . ?
C1A' C2A' C3A' 109.2(2) . . ?
C8A' C2A' C3A' 110.1(2) . . ?
N2A C3A' C4A' 110.4(2) . . ?
N2A C3A' C2A' 112.0(2) . . ?
C4A' C3A' C2A' 112.4(2) . . ?
N2A C3A' H3A' 107.3 . . ?
C4A' C3A' H3A' 107.3 . . ?
C2A' C3A' H3A' 107.3 . . ?
C5A' C4A' C3A' 116.8(3) . . ?
C5A' C4A' H4A1 108.1 . . ?
C3A' C4A' H4A1 108.1 . . ?
C5A' C4A' H4A2 108.1 . . ?
C3A' C4A' H4A2 108.1 . . ?
H4A1 C4A' H4A2 107.3 . . ?
C4A' C5A' C9A' 114.6(4) . . ?
C4A' C5A' C6A' 110.4(3) . . ?
C9A' C5A' C6A' 111.4(4) . . ?
C4A' C5A' H5A' 106.7 . . ?
C9A' C5A' H5A' 106.7 . . ?
C6A' C5A' H5A' 106.7 . . ?
C5A' C6A' H6A1 109.5 . . ?
C5A' C6A' H6A2 109.5 . . ?
H6A1 C6A' H6A2 109.5 . . ?
C5A' C6A' H6A3 109.5 . . ?
H6A1 C6A' H6A3 109.5 . . ?
H6A2 C6A' H6A3 109.5 . . ?
C2A' C7A' H7A1 109.5 . . ?
C2A' C7A' H7A2 109.5 . . ?
H7A1 C7A' H7A2 109.5 . . ?
C2A' C7A' H7A3 109.5 . . ?
H7A1 C7A' H7A3 109.5 . . ?
H7A2 C7A' H7A3 109.5 . . ?
C2A' C8A' H8A1 109.5 . . ?
C2A' C8A' H8A2 109.5 . . ?
H8A1 C8A' H8A2 109.5 . . ?
C2A' C8A' H8A3 109.5 . . ?
H8A1 C8A' H8A3 109.5 . . ?
H8A2 C8A' H8A3 109.5 . . ?
C5A' C9A' H9A1 109.4 . . ?
C5A' C9A' H9A2 109.5 . . ?
H9A1 C9A' H9A2 109.5 . . ?
C5A' C9A' H9A3 109.5 . . ?
H9A1 C9A' H9A3 109.5 . . ?
H9A2 C9A' H9A3 109.5 . . ?
O3A C1A O4A 122.5(3) . . ?
O3A C1A C2A 124.1(3) . . ?
O4A C1A C2A 112.8(3) . . ?
N1A C2A C1A 109.3(2) . . ?
N1A C2A C3A 110.5(2) . . ?
C1A C2A C3A 112.9(2) . . ?
N1A C2A H2A 108.0 . . ?
C1A C2A H2A 108.0 . . ?
C3A C2A H2A 108.0 . . ?
C4A C3A C2A 112.4(2) . . ?
C4A C3A H3A1 109.1 . . ?
C2A C3A H3A1 109.1 . . ?
C4A C3A H3A2 109.1 . . ?
C2A C3A H3A2 109.1 . . ?
H3A1 C3A H3A2 107.9 . . ?
C9A C4A C5A 118.2(3) . . ?
C9A C4A C3A 120.5(3) . . ?
C5A C4A C3A 121.3(3) . . ?
C6A C5A C4A 120.2(4) . . ?
C6A C5A H5A 119.9 . . ?
C4A C5A H5A 119.9 . . ?
C7A C6A C5A 121.4(4) . . ?
C7A C6A H6A 119.3 . . ?
C5A C6A H6A 119.3 . . ?
C8A C7A C6A 118.9(5) . . ?
C8A C7A H7A 120.5 . . ?
C6A C7A H7A 120.5 . . ?
C7A C8A C9A 122.4(4) . . ?
C7A C8A H8A 118.8 . . ?
C9A C8A H8A 118.8 . . ?
C4A C9A C8A 118.9(4) . . ?
C4A C9A H9A 120.6 . . ?
C8A C9A H9A 120.6 . . ?
O4A C10A H10A 109.5 . . ?
O4A C10A H10B 109.5 . . ?
H10A C10A H10B 109.5 . . ?
O4A C10A H10C 109.5 . . ?
H10A C10A H10C 109.5 . . ?
H10B C10A H10C 109.5 . . ?
O2A C11A N2A 122.3(2) . . ?
O2A C11A C12A 120.9(2) . . ?
N2A C11A C12A 116.7(2) . . ?
C17A C12A C13A 118.7(2) . . ?
C17A C12A C11A 123.4(2) . . ?
C13A C12A C11A 117.9(2) . . ?
C12A C13A C14A 119.3(3) . . ?
C12A C13A H13A 120.4 . . ?
C14A C13A H13A 120.4 . . ?
C15A C14A C13A 121.1(3) . . ?
C15A C14A H14A 119.5 . . ?
C13A C14A H14A 119.4 . . ?
C14A C15A C16A 120.1(3) . . ?
C14A C15A H15A 120.0 . . ?
C16A C15A H15A 120.0 . . ?
C15A C16A C17A 120.5(3) . . ?
C15A C16A H16A 119.8 . . ?
C17A C16A H16A 119.8 . . ?
C12A C17A C16A 120.4(3) . . ?
C12A C17A H17A 119.8 . . ?
C16A C17A H17A 119.8 . . ?
C1B O4B C10B 116.7(3) . . ?
C1B' N1B C2B 121.84(19) . . ?
C1B' N1B H1NB 118.3(16) . . ?
C2B N1B H1NB 119.1(15) . . ?
C11B N2B C3B' 124.7(2) . . ?
C11B N2B H2NB 116.9(16) . . ?
C3B' N2B H2NB 118.0(16) . . ?
O1B' C1B' N1B 121.6(2) . . ?
O1B' C1B' C2B' 119.7(2) . . ?
N1B C1B' C2B' 118.7(2) . . ?
C7B' C2B' C8B' 108.0(2) . . ?
C7B' C2B' C1B' 114.05(19) . . ?
C8B' C2B' C1B' 107.2(2) . . ?
C7B' C2B' C3B' 109.00(19) . . ?
C8B' C2B' C3B' 110.01(19) . . ?
C1B' C2B' C3B' 108.58(18) . . ?
N2B C3B' C4B' 110.49(19) . . ?
N2B C3B' C2B' 111.24(19) . . ?
C4B' C3B' C2B' 111.87(19) . . ?
N2B C3B' H3B' 107.7 . . ?
C4B' C3B' H3B' 107.7 . . ?
C2B' C3B' H3B' 107.7 . . ?
C3B' C4B' C5B' 115.7(2) . . ?
C3B' C4B' H4B1 108.4 . . ?
C5B' C4B' H4B1 108.4 . . ?
C3B' C4B' H4B2 108.4 . . ?
C5B' C4B' H4B2 108.3 . . ?
H4B1 C4B' H4B2 107.4 . . ?
C9B' C5B' C6B' 111.1(3) . . ?
C9B' C5B' C4B' 112.4(3) . . ?
C6B' C5B' C4B' 109.2(3) . . ?
C9B' C5B' H5B' 108.0 . . ?
C6B' C5B' H5B' 108.0 . . ?
C4B' C5B' H5B' 108.0 . . ?
C5B' C6B' H6B1 109.4 . . ?
C5B' C6B' H6B2 109.5 . . ?
H6B1 C6B' H6B2 109.5 . . ?
C5B' C6B' H6B3 109.5 . . ?
H6B1 C6B' H6B3 109.5 . . ?
H6B2 C6B' H6B3 109.5 . . ?
C2B' C7B' H7B1 109.5 . . ?
C2B' C7B' H7B2 109.5 . . ?
H7B1 C7B' H7B2 109.5 . . ?
C2B' C7B' H7B3 109.5 . . ?
H7B1 C7B' H7B3 109.5 . . ?
H7B2 C7B' H7B3 109.5 . . ?
C2B' C8B' H8B1 109.5 . . ?
C2B' C8B' H8B2 109.5 . . ?
H8B1 C8B' H8B2 109.5 . . ?
C2B' C8B' H8B3 109.5 . . ?
H8B1 C8B' H8B3 109.5 . . ?
H8B2 C8B' H8B3 109.5 . . ?
C5B' C9B' H9B1 109.5 . . ?
C5B' C9B' H9B2 109.5 . . ?
H9B1 C9B' H9B2 109.5 . . ?
C5B' C9B' H9B3 109.4 . . ?
H9B1 C9B' H9B3 109.5 . . ?
H9B2 C9B' H9B3 109.5 . . ?
O3B C1B O4B 123.6(3) . . ?
O3B C1B C2B 124.9(2) . . ?
O4B C1B C2B 111.5(2) . . ?
N1B C2B C1B 110.31(19) . . ?
N1B C2B C3B 111.1(2) . . ?
C1B C2B C3B 111.8(2) . . ?
N1B C2B H2B 107.8 . . ?
C1B C2B H2B 107.8 . . ?
C3B C2B H2B 107.8 . . ?
C4B C3B C2B 112.8(2) . . ?
C4B C3B H3B1 109.0 . . ?
C2B C3B H3B1 109.0 . . ?
C4B C3B H3B2 109.0 . . ?
C2B C3B H3B2 109.0 . . ?
H3B1 C3B H3B2 107.8 . . ?
C9B C4B C5B 118.9(3) . . ?
C9B C4B C3B 120.3(3) . . ?
C5B C4B C3B 120.8(3) . . ?
C4B C5B C6B 120.0(4) . . ?
C4B C5B H5B 120.0 . . ?
C6B C5B H5B 120.0 . . ?
C7B C6B C5B 120.4(4) . . ?
C7B C6B H6B 119.7 . . ?
C5B C6B H6B 119.8 . . ?
C6B C7B C8B 120.6(4) . . ?
C6B C7B H7B 119.8 . . ?
C8B C7B H7B 119.6 . . ?
C7B C8B C9B 120.5(4) . . ?
C7B C8B H8B 119.8 . . ?
C9B C8B H8B 119.7 . . ?
C4B C9B C8B 119.7(4) . . ?
C4B C9B H9B 120.2 . . ?
C8B C9B H9B 120.2 . . ?
O4B C10B H10D 109.5 . . ?
O4B C10B H10E 109.5 . . ?
H10D C10B H10E 109.5 . . ?
O4B C10B H10F 109.5 . . ?
H10D C10B H10F 109.5 . . ?
H10E C10B H10F 109.5 . . ?
O2B C11B N2B 123.6(2) . . ?
O2B C11B C12B 120.3(2) . . ?
N2B C11B C12B 116.0(2) . . ?
C13B C12B C17B 118.0(2) . . ?
C13B C12B C11B 118.8(2) . . ?
C17B C12B C11B 123.2(2) . . ?
C14B C13B C12B 121.2(3) . . ?
C14B C13B H13B 119.4 . . ?
C12B C13B H13B 119.4 . . ?
C15B C14B C13B 120.0(3) . . ?
C15B C14B H14B 120.0 . . ?
C13B C14B H14B 120.0 . . ?
C14B C15B C16B 120.0(3) . . ?
C14B C15B H15B 120.0 . . ?
C16B C15B H15B 120.0 . . ?
C17B C16B C15B 120.5(3) . . ?
C17B C16B H16B 119.7 . . ?
C15B C16B H16B 119.7 . . ?
C16B C17B C12B 120.3(3) . . ?
C16B C17B H17B 119.8 . . ?
C12B C17B H17B 119.9 . . ?

loop_
_geom_bond_atom_site_label_1
_geom_bond_atom_site_label_2
_geom_bond_distance
_geom_bond_site_symmetry_2
_geom_bond_publ_flag
O1A' C1A' 1.243(3) . ?
O2A C11A 1.226(3) . ?
O3A C1A 1.204(4) . ?
O4A C1A 1.293(3) . ?
O4A C10A 1.458(4) . ?
N1A C1A' 1.327(3) . ?
N1A C2A 1.455(3) . ?
N1A H1NA 0.935(16) . ?
N2A C11A 1.337(3) . ?
N2A C3A' 1.457(3) . ?
N2A H2NA 0.963(16) . ?
C1A' C2A' 1.534(3) . ?
C2A' C7A' 1.521(3) . ?
C2A' C8A' 1.539(3) . ?
C2A' C3A' 1.549(4) . ?
C3A' C4A' 1.522(4) . ?
C3A' H3A' 0.9800 . ?
C4A' C5A' 1.500(5) . ?
C4A' H4A1 0.9700 . ?
C4A' H4A2 0.9700 . ?
C5A' C9A' 1.501(6) . ?
C5A' C6A' 1.531(5) . ?
C5A' H5A' 0.9800 . ?
C6A' H6A1 0.9600 . ?
C6A' H6A2 0.9600 . ?
C6A' H6A3 0.9600 . ?
C7A' H7A1 0.9600 . ?
C7A' H7A2 0.9600 . ?
C7A' H7A3 0.9600 . ?
C8A' H8A1 0.9600 . ?
C8A' H8A2 0.9600 . ?
C8A' H8A3 0.9600 . ?
C9A' H9A1 0.9600 . ?
C9A' H9A2 0.9600 . ?
C9A' H9A3 0.9600 . ?
C1A C2A 1.504(4) . ?
C2A C3A 1.542(4) . ?
C2A H2A 0.9800 . ?
C3A C4A 1.506(4) . ?
C3A H3A1 0.9700 . ?
C3A H3A2 0.9700 . ?
C4A C9A 1.372(4) . ?
C4A C5A 1.379(4) . ?
C5A C6A 1.375(5) . ?
C5A H5A 0.9300 . ?
C6A C7A 1.344(6) . ?
C6A H6A 0.9300 . ?
C7A C8A 1.318(7) . ?
C7A H7A 0.9300 . ?
C8A C9A 1.398(6) . ?
C8A H8A 0.9300 . ?
C9A H9A 0.9300 . ?
C10A H10A 0.9600 . ?
C10A H10B 0.9600 . ?
C10A H10C 0.9600 . ?
C11A C12A 1.486(3) . ?
C12A C17A 1.382(3) . ?
C12A C13A 1.389(4) . ?
C13A C14A 1.400(4) . ?
C13A H13A 0.9300 . ?
C14A C15A 1.350(5) . ?
C14A H14A 0.9300 . ?
C15A C16A 1.356(5) . ?
C15A H15A 0.9300 . ?
C16A C17A 1.389(4) . ?
C16A H16A 0.9300 . ?
C17A H17A 0.9300 . ?
O1B' C1B' 1.233(3) . ?
O2B C11B 1.223(3) . ?
O3B C1B 1.200(3) . ?
O4B C1B 1.309(3) . ?
O4B C10B 1.447(4) . ?
N1B C1B' 1.334(3) . ?
N1B C2B 1.453(3) . ?
N1B H1NB 0.913(16) . ?
N2B C11B 1.334(3) . ?
N2B C3B' 1.452(3) . ?
N2B H2NB 0.933(16) . ?
C1B' C2B' 1.533(3) . ?
C2B' C7B' 1.520(3) . ?
C2B' C8B' 1.532(3) . ?
C2B' C3B' 1.566(3) . ?
C3B' C4B' 1.524(3) . ?
C3B' H3B' 0.9800 . ?
C4B' C5B' 1.528(3) . ?
C4B' H4B1 0.9700 . ?
C4B' H4B2 0.9700 . ?
C5B' C9B' 1.481(5) . ?
C5B' C6B' 1.518(5) . ?
C5B' H5B' 0.9800 . ?
C6B' H6B1 0.9600 . ?
C6B' H6B2 0.9600 . ?
C6B' H6B3 0.9600 . ?
C7B' H7B1 0.9600 . ?
C7B' H7B2 0.9600 . ?
C7B' H7B3 0.9600 . ?
C8B' H8B1 0.9600 . ?
C8B' H8B2 0.9600 . ?
C8B' H8B3 0.9600 . ?
C9B' H9B1 0.9600 . ?
C9B' H9B2 0.9600 . ?
C9B' H9B3 0.9600 . ?
C1B C2B 1.510(4) . ?
C2B C3B 1.529(3) . ?
C2B H2B 0.9800 . ?
C3B C4B 1.499(4) . ?
C3B H3B1 0.9700 . ?
C3B H3B2 0.9700 . ?
C4B C9B 1.361(4) . ?
C4B C5B 1.375(4) . ?
C5B C6B 1.399(6) . ?
C5B H5B 0.9300 . ?
C6B C7B 1.330(6) . ?
C6B H6B 0.9300 . ?
C7B C8B 1.341(6) . ?
C7B H7B 0.9300 . ?
C8B C9B 1.405(5) . ?
C8B H8B 0.9300 . ?
C9B H9B 0.9300 . ?
C10B H10D 0.9600 . ?
C10B H10E 0.9600 . ?
C10B H10F 0.9600 . ?
C11B C12B 1.499(3) . ?
C12B C13B 1.374(3) . ?
C12B C17B 1.381(3) . ?
C13B C14B 1.373(4) . ?
C13B H13B 0.9300 . ?
C14B C15B 1.341(4) . ?
C14B H14B 0.9300 . ?
C15B C16B 1.372(4) . ?
C15B H15B 0.9300 . ?
C16B C17B 1.361(4) . ?
C16B H16B 0.9300 . ?
C17B H17B 0.9300 . ?

loop_
_geom_hbond_atom_site_label_D
_geom_hbond_atom_site_label_H
_geom_hbond_atom_site_label_A
_geom_hbond_distance_DH
_geom_hbond_distance_HA
_geom_hbond_distance_DA
_geom_hbond_angle_DHA
_geom_hbond_site_symmetry_A
N1A H1NA O2A 0.935(16) 2.196(19) 3.077(3) 157(2) 4
N2A H2NA O1A' 0.963(16) 2.12(2) 2.797(3) 126(2) .
N1B H1NB O2B 0.913(16) 2.160(18) 3.010(3) 155(2) 3_745
N2B H2NB O1B' 0.933(16) 2.13(2) 2.746(3) 122.3(19) .

loop_
_geom_torsion_atom_site_label_1
_geom_torsion_atom_site_label_2
_geom_torsion_atom_site_label_3
_geom_torsion_atom_site_label_4
_geom_torsion
_geom_torsion_site_symmetry_1
_geom_torsion_site_symmetry_2
_geom_torsion_site_symmetry_3
_geom_torsion_site_symmetry_4
_geom_torsion_publ_flag
C2A N1A C1A' O1A' -1.5(4) . . . . ?
C2A N1A C1A' C2A' -179.8(2) . . . . ?
O1A' C1A' C2A' C7A' 168.3(2) . . . . ?
N1A C1A' C2A' C7A' -13.3(3) . . . . ?
O1A' C1A' C2A' C8A' -73.1(3) . . . . ?
N1A C1A' C2A' C8A' 105.2(2) . . . . ?
O1A' C1A' C2A' C3A' 45.5(3) . . . . ?
N1A C1A' C2A' C3A' -136.2(2) . . . . ?
C11A N2A C3A' C4A' 123.4(3) . . . . ?
C11A N2A C3A' C2A' -110.6(3) . . . . ?
C7A' C2A' C3A' N2A 166.15(18) . . . . ?
C1A' C2A' C3A' N2A -68.4(2) . . . . ?
C8A' C2A' C3A' N2A 47.6(3) . . . . ?
C7A' C2A' C3A' C4A' -68.9(3) . . . . ?
C1A' C2A' C3A' C4A' 56.5(3) . . . . ?
C8A' C2A' C3A' C4A' 172.5(2) . . . . ?
N2A C3A' C4A' C5A' -58.3(4) . . . . ?
C2A' C3A' C4A' C5A' 175.9(3) . . . . ?
C3A' C4A' C5A' C9A' -58.1(5) . . . . ?
C3A' C4A' C5A' C6A' 175.3(3) . . . . ?
C10A O4A C1A O3A -1.8(4) . . . . ?
C10A O4A C1A C2A -173.7(3) . . . . ?
C1A' N1A C2A C1A -87.6(3) . . . . ?
C1A' N1A C2A C3A 147.5(2) . . . . ?
O3A C1A C2A N1A 1.0(4) . . . . ?
O4A C1A C2A N1A 172.8(2) . . . . ?
O3A C1A C2A C3A 124.4(3) . . . . ?
O4A C1A C2A C3A -63.8(3) . . . . ?
N1A C2A C3A C4A -65.7(3) . . . . ?
C1A C2A C3A C4A 171.5(2) . . . . ?
C2A C3A C4A C9A -88.5(3) . . . . ?
C2A C3A C4A C5A 91.4(3) . . . . ?
C9A C4A C5A C6A -0.3(5) . . . . ?
C3A C4A C5A C6A 179.8(3) . . . . ?
C4A C5A C6A C7A -2.1(6) . . . . ?
C5A C6A C7A C8A 3.1(8) . . . . ?
C6A C7A C8A C9A -1.7(9) . . . . ?
C5A C4A C9A C8A 1.7(6) . . . . ?
C3A C4A C9A C8A -178.4(4) . . . . ?
C7A C8A C9A C4A -0.7(8) . . . . ?
C3A' N2A C11A O2A -9.3(4) . . . . ?
C3A' N2A C11A C12A 169.4(2) . . . . ?
O2A C11A C12A C17A 157.5(2) . . . . ?
N2A C11A C12A C17A -21.3(4) . . . . ?
O2A C11A C12A C13A -19.7(4) . . . . ?
N2A C11A C12A C13A 161.6(2) . . . . ?
C17A C12A C13A C14A -0.8(4) . . . . ?
C11A C12A C13A C14A 176.5(3) . . . . ?
C12A C13A C14A C15A 0.2(5) . . . . ?
C13A C14A C15A C16A 0.2(6) . . . . ?
C14A C15A C16A C17A 0.0(5) . . . . ?
C13A C12A C17A C16A 0.9(4) . . . . ?
C11A C12A C17A C16A -176.2(3) . . . . ?
C15A C16A C17A C12A -0.6(5) . . . . ?
C2B N1B C1B' O1B' 4.7(3) . . . . ?
C2B N1B C1B' C2B' -174.7(2) . . . . ?
O1B' C1B' C2B' C7B' 175.2(2) . . . . ?
N1B C1B' C2B' C7B' -5.4(3) . . . . ?
O1B' C1B' C2B' C8B' -65.4(3) . . . . ?
N1B C1B' C2B' C8B' 114.1(2) . . . . ?
O1B' C1B' C2B' C3B' 53.4(3) . . . . ?
N1B C1B' C2B' C3B' -127.1(2) . . . . ?
C11B N2B C3B' C4B' 117.7(2) . . . . ?
C11B N2B C3B' C2B' -117.4(2) . . . . ?
C7B' C2B' C3B' N2B 171.10(19) . . . . ?
C8B' C2B' C3B' N2B 52.9(3) . . . . ?
C1B' C2B' C3B' N2B -64.1(3) . . . . ?
C7B' C2B' C3B' C4B' -64.8(3) . . . . ?
C8B' C2B' C3B' C4B' 177.0(2) . . . . ?
C1B' C2B' C3B' C4B' 60.0(3) . . . . ?
N2B C3B' C4B' C5B' -55.6(3) . . . . ?
C2B' C3B' C4B' C5B' 179.9(2) . . . . ?
C3B' C4B' C5B' C9B' -63.0(4) . . . . ?
C3B' C4B' C5B' C6B' 173.2(3) . . . . ?
C10B O4B C1B O3B -6.0(4) . . . . ?
C10B O4B C1B C2B 174.5(3) . . . . ?
C1B' N1B C2B C1B -112.8(2) . . . . ?
C1B' N1B C2B C3B 122.7(2) . . . . ?
O3B C1B C2B N1B -100.3(3) . . . . ?
O4B C1B C2B N1B 79.1(3) . . . . ?
O3B C1B C2B C3B 23.8(4) . . . . ?
O4B C1B C2B C3B -156.8(2) . . . . ?
N1B C2B C3B C4B -64.4(3) . . . . ?
C1B C2B C3B C4B 172.0(2) . . . . ?
C2B C3B C4B C9B -76.9(3) . . . . ?
C2B C3B C4B C5B 101.9(3) . . . . ?
C9B C4B C5B C6B -0.7(4) . . . . ?
C3B C4B C5B C6B -179.5(3) . . . . ?
C4B C5B C6B C7B 1.2(5) . . . . ?
C5B C6B C7B C8B -1.7(6) . . . . ?
C6B C7B C8B C9B 1.7(6) . . . . ?
C5B C4B C9B C8B 0.7(4) . . . . ?
C3B C4B C9B C8B 179.5(3) . . . . ?
C7B C8B C9B C4B -1.2(5) . . . . ?
C3B' N2B C11B O2B -3.0(3) . . . . ?
C3B' N2B C11B C12B 178.43(19) . . . . ?
O2B C11B C12B C13B -20.8(3) . . . . ?
N2B C11B C12B C13B 157.8(2) . . . . ?
O2B C11B C12B C17B 157.5(2) . . . . ?
N2B C11B C12B C17B -23.9(3) . . . . ?
C17B C12B C13B C14B 1.4(4) . . . . ?
C11B C12B C13B C14B 179.7(2) . . . . ?
C12B C13B C14B C15B 0.1(5) . . . . ?
C13B C14B C15B C16B -1.3(5) . . . . ?
C14B C15B C16B C17B 1.1(5) . . . . ?
C15B C16B C17B C12B 0.4(5) . . . . ?
C13B C12B C17B C16B -1.6(4) . . . . ?
C11B C12B C17B C16B -179.9(3) . . . . ?
